data_1531423
loop_
_publ_author_name
'Fleck, M.'
'Giester, G.'

_publ_section_title
;
 Crystal structures of the new double salts K2 Cd3 (S O4)4 * 5(H2 O), Rb2
 Cu3 (S O4)3 (O H)2 and Cs2 Cu (Se O4)2 * 4(H2 O)
;
_journal_name_full 'Journal of Alloys Compd.'
_journal_page_first 77
_journal_page_last 83
_journal_volume 351
_journal_year 2003
_chemical_formula_sum 'Cs2 Cu H8 O12 Se2'
_chemical_name_systematic 'Cs2 Cu (Se O4)2 (H2 O)4'
_space_group_IT_number 14
_symmetry_space_group_name_Hall '-P 2yn'
_symmetry_space_group_name_H-M 'P 1 21/n 1'
_cell_angle_alpha 90
_cell_angle_beta 106.31
_cell_angle_gamma 90
_cell_formula_units_Z 2
_cell_length_a 7.427
_cell_length_b 7.878
_cell_length_c 11.743
_cell_volume 659.431
_citation_journal_id_ASTM JALCEU
_cod_data_source_file Fleck_JALCEU_2003_1356.cif
_cod_data_source_block H8Cs2Cu1O12Se2
_cod_original_cell_volume 659.4311
_cod_original_sg_symbol_Hall '-P 2ybc (x-z,y,z)'
_cod_original_formula_sum 'H8 Cs2 Cu1 O12 Se2'
_cod_database_code 1531423

loop_
_symmetry_equiv_pos_as_xyz
x,y,z
-x+1/2,y+1/2,-z+1/2
-x,-y,-z
x-1/2,-y-1/2,z-1/2

loop_
_atom_site_label
_atom_site_type_symbol
_atom_site_fract_x
_atom_site_fract_y
_atom_site_fract_z
_atom_site_occupancy
_atom_site_U_iso_or_equiv
Cs1 Cs+1 0.04519 0.38427 0.757182 1 0.0
H1 H+1 -0.008 -0.05 0.796 1 0.0
Cu1 Cu+2 0 0 0 1 0.0
O3 O-2 0.697 0.459 0.85624 1 0.0
H2 H+1 0.125 0.856 0.869 1 0.0
Se1 Se+6 0.83531 0.79063 0.56925 1 0.0
O2 O-2 0.2291 0.172 0.57367 1 0.0
O5 O-2 0.0709 -0.0482 0.8542 1 0.0
H3 H+1 0.229 0.32 0.063 1 0.0
O6 O-2 0.2118 0.233 0.0297 1 0.0
O1 O-2 0.0533 0.7286 0.6167 1 0.0
H4 H+1 0.274 0.227 0.997 1 0.0
O4 O-2 0.7954 0.1381 0.89775 1 0.0
